data_2300595
loop_
_publ_author_name
'Niep\"otter, Benedikt'
'Herbst-Irmer, Regine'
'Stalke, Dietmar'

_publ_section_title
;
 Empirical correction for resolution- and temperature-dependent errors
 caused by factors such as thermal diffuse scattering
;
_journal_coeditor_code KS5474SUP1
_journal_issue 5
_journal_name_full 'Journal of Applied Crystallography'
_journal_page_first 1485
_journal_page_last 1497
_journal_paper_doi 10.1107/S1600576715014934
_journal_volume 48
_journal_year 2015
_chemical_formula_sum 'C96 H126 Mg3 N36'
_chemical_formula_weight 1857.25
_space_group_crystal_system trigonal
_space_group_IT_number 148
_space_group_name_Hall '-R 3'
_space_group_name_H-M_alt 'R -3 :H'
_symmetry_space_group_name_Hall '-R 3'
_symmetry_space_group_name_H-M 'R -3 :H'
_atom_sites_solution_hydrogens mixed
_audit_conform_dict_location ftp://ftp.iucr.org/pub/cif_core.dic
_audit_conform_dict_name cif_core.dic
_audit_conform_dict_version 2.3
_audit_creation_date '24-Apr-04 T12:59:28-00:00'
_audit_creation_method 'XD routine XDCIF'
_cell_angle_alpha 90
_cell_angle_beta 90
_cell_angle_gamma 120
_cell_formula_units_Z 3
_cell_length_a 10.6712(5)
_cell_length_b 10.6712(5)
_cell_length_c 24.6546(12)
_cell_measurement_reflns_used 9245
_cell_measurement_temperature 100(2)
_cell_measurement_theta_max 52.2183
_cell_measurement_theta_min 2.3536
_cell_volume 2431.4(2)
_computing_cell_refinement 'SAINT V8.30C'
_computing_data_collection 'APEX2 v2012.2'
_computing_data_reduction 'SAINT V8.30C'
_computing_molecular_graphics 'H\"ubschle, (2011)'
_computing_publication_material 'L\"ubben, (to be published)'
_computing_structure_refinement 'Volkov et al, (2006)'
_computing_structure_solution
;SHELXT (G.M.Sheldrick,Act
a Cryst.(2015)A71,3-8)
;
_diffrn_ambient_temperature 100(2)
_diffrn_measured_fraction_theta_full 1.000
_diffrn_measured_fraction_theta_max 0.999
_diffrn_measurement_device_type 'Bruker Smart APEX II Ultra'
_diffrn_measurement_method 'omega scans'
_diffrn_radiation_type MoK\a
_diffrn_radiation_wavelength 0.71073
_diffrn_reflns_av_R_equivalents 0.0267
_diffrn_reflns_av_unetI/netI 0.0076
_diffrn_reflns_laue_measured_fraction_full 1.000
_diffrn_reflns_laue_measured_fraction_max 0.999
_diffrn_reflns_limit_h_max 23
_diffrn_reflns_limit_h_min -23
_diffrn_reflns_limit_k_max 23
_diffrn_reflns_limit_k_min -23
_diffrn_reflns_limit_l_max 54
_diffrn_reflns_limit_l_min -51
_diffrn_reflns_number 113986
_diffrn_reflns_point_group_measured_fraction_full 1.000
_diffrn_reflns_point_group_measured_fraction_max 0.999
_diffrn_reflns_theta_full 25.242
_diffrn_reflns_theta_max 52.268
_diffrn_reflns_theta_min 2.354
_diffrn_source 'BRUKER Rotating Anode'
_exptl_absorpt_coefficient_mu 0.098
_exptl_absorpt_correction_type multi-scan
_exptl_absorpt_process_details SADABS-2014/2
_exptl_crystal_colour colorless
_exptl_crystal_density_diffrn 1.268
_exptl_crystal_description block
_exptl_crystal_F_000 990
_exptl_crystal_size_max 0.260
_exptl_crystal_size_mid 0.236
_exptl_crystal_size_min 0.134
_refine_diff_density_max 0.154
_refine_diff_density_min -0.148
_refine_diff_density_rms 0.026
_refine_ls_extinction_method none
_refine_ls_goodness_of_fit_ref 2.988
_refine_ls_matrix_type full
_refine_ls_number_parameters 172
_refine_ls_number_reflns 5457
_refine_ls_number_restraints 0
_refine_ls_R_factor_all 0.016
_refine_ls_R_factor_gt 0.014
_refine_ls_shift/su_max 0
_refine_ls_structure_factor_coef Fsqd
_refine_ls_weighting_details
;
calc w2 = 1/[s^2^(Fo^2^)] 
;
_refine_ls_weighting_scheme calc
_refine_ls_wR_factor_ref 0.024
_reflns_Friedel_coverage 0.000
_reflns_number_gt 5593
_reflns_number_total 6246
_reflns_threshold_expression 'I > 2\s(I)'
_cod_data_source_file ks5474sup1.txt
_cod_data_source_block 1_TXS_100K_refined_box_10_scale
_cod_database_code 2300595
_publcif_datablock.id {5fde5982-47ea-4293-ad0e-e593fc7be906}

_shelx_shelxl_version_number 2014/7
_shelx_estimated_absorpt_t_max 0.987
_shelx_estimated_absorpt_t_min 0.975

loop_
_space_group_symop_id
_space_group_symop_operation_xyz
1 +X,+Y,+Z
2 -Y,+X-Y,+Z
3 -X+Y,-X,+Z
4 -X,-Y,-Z
5 +Y,-X+Y,-Z
6 +X-Y,+X,-Z
7 1/3+X,2/3+Y,2/3+Z
8 1/3-X,2/3-Y,2/3-Z
9 1/3-Y,2/3+X-Y,2/3+Z
10 1/3+Y,2/3-X+Y,2/3-Z
11 1/3-X+Y,2/3-X,2/3+Z
12 1/3+X-Y,2/3+X,2/3-Z
13 2/3+X,1/3+Y,1/3+Z
14 2/3-X,1/3-Y,1/3-Z
15 2/3-Y,1/3+X-Y,1/3+Z
16 2/3+Y,1/3-X+Y,1/3-Z
17 2/3-X+Y,1/3-X,1/3+Z
18 2/3+X-Y,1/3+X,1/3-Z

loop_
_atom_local_axes_atom_label
_atom_local_axes_atom0
_atom_local_axes_ax1
_atom_local_axes_atom1
_atom_local_axes_atom2
_atom_local_axes_ax2
MG(1) C(6) Z MG(1) N(1) Y
N(1) C(1) Z N(1) N(2) Y
N(2) C(3) X N(2) N(1) Y
C(1) C(2) X C(1) C(3) Y
C(2) C(3) X C(2) C(1) Y
C(4) C(3) -Z C(4) C(2) X
C(3) C(2) -X C(3) C(1) Y
C(5) C(1) Z C(5) C(2) X
C(6) MG(1) Z C(6) N(2) Y
H(2) C(2) Z H(2) C(1) Y
H(4A) C(4) Z H(4A) H(4C) Y
H(4B) C(4) Z H(4B) H(4A) Y
H(4C) C(4) Z H(4C) H(4B) Y
H(5A) C(5) Z H(5A) H(5D) Y
H(5B) C(5) Z H(5B) H(5F) Y
H(5C) C(5) Z H(5C) H(5E) Y
H(5D) C(5) Z H(5D) H(5B) Y
H(5E) C(5) Z H(5E) H(5A) Y
H(5F) C(5) Z H(5F) H(5C) Y

loop_
_atom_rho_multipole_atom_label
_atom_rho_multipole_coeff_Pv
_atom_rho_multipole_coeff_P00
_atom_rho_multipole_coeff_P11
_atom_rho_multipole_coeff_P1-1
_atom_rho_multipole_coeff_P10
_atom_rho_multipole_coeff_P20
_atom_rho_multipole_coeff_P21
_atom_rho_multipole_coeff_P2-1
_atom_rho_multipole_coeff_P22
_atom_rho_multipole_coeff_P2-2
_atom_rho_multipole_coeff_P30
_atom_rho_multipole_coeff_P31
_atom_rho_multipole_coeff_P3-1
_atom_rho_multipole_coeff_P32
_atom_rho_multipole_coeff_P3-2
_atom_rho_multipole_coeff_P33
_atom_rho_multipole_coeff_P3-3
_atom_rho_multipole_coeff_P40
_atom_rho_multipole_coeff_P41
_atom_rho_multipole_coeff_P4-1
_atom_rho_multipole_coeff_P42
_atom_rho_multipole_coeff_P4-2
_atom_rho_multipole_coeff_P43
_atom_rho_multipole_coeff_P4-3
_atom_rho_multipole_coeff_P44
_atom_rho_multipole_coeff_P4-4
_atom_rho_multipole_kappa
_atom_rho_multipole_kappa_prime0
_atom_rho_multipole_kappa_prime1
_atom_rho_multipole_kappa_prime2
_atom_rho_multipole_kappa_prime3
_atom_rho_multipole_kappa_prime4
Mg(1) 0.224(9) 0 0 0 0 0 0 0 0 0 0 0 0 0 0 0 0 0 0 0 0 0 0 0 0 0 1 1 1 1 1 1
N(1) 5.119(9) 0 -0.012(3) -0.096(3) -0.037(3) 0.090(3) -0.003(2) 0.089(3) -0.008(3) -0.003(2) 0.109(3) -0.008(2) -0.038(2) 0.068(2) -0.013(2) 0.000(2) -0.051(2) 0.027(3) 0.003(3) 0.018(3) 0.025(3) -0.005(3) 0.009(3) 0.009(3) 0.013(3) 0.006(3) 0.9920(7) 1 1 1 1 1
N(2) 5.048(10) 0 0.015(3) -0.013(3) 0 -0.017(3) 0 0 0.030(3) 0.065(3) 0 0.016(2) -0.002(2) 0 0 0.171(2) -0.057(2) 0.031(3) 0 0 0.010(3) -0.005(3) 0 0 -0.003(3) 0.021(3) 0.9920(7) 1 1 1 1 1
C(1) 3.977(9) 0 0.055(3) 0.030(3) 0 -0.162(2) 0 0 0.022(3) 0.009(2) 0 0.026(2) 0.009(2) 0 0 0.219(3) -0.094(3) 0.023(3) 0 0 0.002(3) -0.015(3) 0 0 0.003(3) 0.029(3) 1.0039(10) 1 1 1 1 1
C(2) 4.120(11) 0 0.041(4) 0.035(4) 0 -0.123(4) 0 0 0.008(3) 0.026(4) 0 -0.009(3) 0.013(3) 0 0 0.214(4) -0.072(3) 0.000(5) 0 0 0.007(4) 0.008(4) 0 0 0.039(5) -0.002(4) 1.0039(10) 1 1 1 1 1
C(4) 4.245(14) 0 0 0 -0.018(3) 0.000(3) 0 0 0 0 0.254(3) 0 0 0 0 0.067(2) 0 0.044(3) 0 0 0 0 -0.026(3) 0 0 0 0.9585(14) 1 1 1 1 1
C(3) 3.977(9) 0 0.055(3) 0.030(3) 0 -0.162(2) 0 0 0.022(3) 0.009(2) 0 0.026(2) 0.009(2) 0 0 0.219(3) -0.094(3) 0.023(3) 0 0 0.002(3) -0.015(3) 0 0 0.003(3) 0.029(3) 1.0039(10) 1 1 1 1 1
C(5) 4.245(14) 0 0 0 -0.018(3) 0.000(3) 0 0 0 0 0.254(3) 0 0 0 0 0.067(2) 0 0.044(3) 0 0 0 0 -0.026(3) 0 0 0 0.9585(14) 1 1 1 1 1
C(6) 1.403(8) 0 0 0 -0.0636(19) 0.0456(18) 0 0 0 0 -0.037(2) 0 0 0 0 0.0020(17) -0.064(2) -0.008(2) 0 0 0 0 0.003(2) -0.034(3) 0 0 0.959(2) 1 1 1 1 1
H(2) 0.908(6) 0 0 0 0.134(4) 0 0 0 0 0 0 0 0 0 0 0 0 0 0 0 0 0 0 0 0 0 1.1 1.18 1.18 1.18 1.18 1.18
H(4A) 0.900(3) 0 0 0 0.147(2) 0 0 0 0 0 0 0 0 0 0 0 0 0 0 0 0 0 0 0 0 0 1.1 1.18 1.18 1.18 1.18 1.18
H(4B) 0.900(3) 0 0 0 0.147(2) 0 0 0 0 0 0 0 0 0 0 0 0 0 0 0 0 0 0 0 0 0 1.1 1.18 1.18 1.18 1.18 1.18
H(4C) 0.900(3) 0 0 0 0.147(2) 0 0 0 0 0 0 0 0 0 0 0 0 0 0 0 0 0 0 0 0 0 1.1 1.18 1.18 1.18 1.18 1.18
H(5A) 0.4051(14) 0 0 0 0.0659(9) 0 0 0 0 0 0 0 0 0 0 0 0 0 0 0 0 0 0 0 0 0 1.1 1.18 1.18 1.18 1.18 1.18
H(5B) 0.4051(14) 0 0 0 0.0659(9) 0 0 0 0 0 0 0 0 0 0 0 0 0 0 0 0 0 0 0 0 0 1.1 1.18 1.18 1.18 1.18 1.18
H(5C) 0.4051(14) 0 0 0 0.0659(9) 0 0 0 0 0 0 0 0 0 0 0 0 0 0 0 0 0 0 0 0 0 1.1 1.18 1.18 1.18 1.18 1.18
H(5D) 0.4950(17) 0 0 0 0.0806(11) 0 0 0 0 0 0 0 0 0 0 0 0 0 0 0 0 0 0 0 0 0 1.1 1.18 1.18 1.18 1.18 1.18
H(5E) 0.4950(17) 0 0 0 0.0806(11) 0 0 0 0 0 0 0 0 0 0 0 0 0 0 0 0 0 0 0 0 0 1.1 1.18 1.18 1.18 1.18 1.18
H(5F) 0.4950(17) 0 0 0 0.0806(11) 0 0 0 0 0 0 0 0 0 0 0 0 0 0 0 0 0 0 0 0 0 1.1 1.18 1.18 1.18 1.18 1.18

loop_
_atom_site_label
_atom_site_type_symbol
_atom_site_fract_x
_atom_site_fract_y
_atom_site_fract_z
_atom_site_U_iso_or_equiv
_atom_site_adp_type
_atom_site_occupancy
_atom_site_symmetry_multiplicity
Mg(1) Mg 0.666667 0.333333 0.833333 0.01 Uani 0.5001 6
N(1) N 0.557051(10) 0.406748(10) 0.776897(3) 0.012 Uani 1 18
N(2) N 0.565045(8) 0.374523(7) 0.723343(3) 0.011 Uani 1 18
C(1) C 0.455454(9) 0.445032(8) 0.779029(3) 0.013 Uani 1 18
C(2) C 0.395996(9) 0.435577(9) 0.727114(4) 0.015 Uani 1 18
C(4) C 0.448182(9) 0.353698(9) 0.633829(3) 0.017 Uani 1 18
C(3) C 0.467877(8) 0.389367(8) 0.692733(3) 0.012 Uani 1 18
C(5) C 0.416124(11) 0.488258(11) 0.831118(4) 0.02 Uani 1 18
C(6) C 0.666667 0.333333 0.703480(5) 0.011 Uani 1 6
H(2) H 0.311957 0.459425 0.717135 0.01769(5) Uiso 1 18
H(4A) H 0.408084 0.239116 0.627774 0.02482(6) Uiso 1 18
H(4B) H 0.550517 0.415695 0.612774 0.02482(6) Uiso 1 18
H(4C) H 0.370098 0.380038 0.61712 0.02482(6) Uiso 1 18
H(5A) H 0.302796 0.458033 0.832222 0.02963(6) Uiso 0.45 18
H(5B) H 0.479792 0.604837 0.835779 0.02963(6) Uiso 0.45 18
H(5C) H 0.447762 0.445907 0.865208 0.02963(6) Uiso 0.45 18
H(5D) H 0.407173 0.584453 0.825936 0.02963(6) Uiso 0.55 18
H(5E) H 0.307532 0.406575 0.842922 0.02963(6) Uiso 0.55 18
H(5F) H 0.491957 0.506038 0.863564 0.02963(6) Uiso 0.55 18

loop_
_atom_site_aniso_label
_atom_site_aniso_U_11
_atom_site_aniso_U_22
_atom_site_aniso_U_33
_atom_site_aniso_U_23
_atom_site_aniso_U_13
_atom_site_aniso_U_12
Mg(1) 0.01268(4) 0.01268(4) 0.00612(4) 0 0 0.00635(2)
N(1) 0.01442(5) 0.01634(5) 0.00798(4) -0.00013(2) -0.00015(2) 0.00953(3)
N(2) 0.01292(4) 0.01407(5) 0.00736(4) -0.000010(15) -0.000787(17) 0.00770(3)
C(1) 0.01408(5) 0.01631(5) 0.01148(4) -0.000041(19) 0.000654(19) 0.00906(3)
C(2) 0.01399(5) 0.01763(5) 0.01442(5) -0.00017(2) -0.00188(2) 0.00940(3)
C(4) 0.02017(5) 0.01858(5) 0.01074(4) -0.00116(2) -0.00494(2) 0.00959(3)
C(3) 0.01344(4) 0.01386(5) 0.01005(4) 0.000038(17) -0.002415(18) 0.00683(3)
C(5) 0.02286(5) 0.02666(5) 0.01555(5) -0.00182(3) 0.00283(2) 0.01674(4)
C(6) 0.01295(5) 0.01295(5) 0.00736(5) 0 0 0.00648(2)

loop_
_geom_angle_atom_site_label_1
_geom_angle_atom_site_label_2
_geom_angle_atom_site_label_3
_geom_angle
_geom_angle_site_symmetry_1
_geom_angle_site_symmetry_2
_geom_angle_site_symmetry_3
_geom_angle_publ_flag
N(2) N(1) C(1) 105.949(12) 1_555 1_555 1_555 yes
N(1) N(2) C(3) 110.994(13) 1_555 1_555 1_555 yes
N(1) N(2) C(6) 123.405(13) 1_555 1_555 1_555 yes
N(1) N(2) C(6) 123.405(13) 1_555 1_555 2_655 yes
N(1) N(2) C(6) 123.406(13) 1_555 1_555 3_665 yes
C(3) N(2) C(6) 125.591(13) 1_555 1_555 1_555 yes
C(3) N(2) C(6) 125.591(13) 1_555 1_555 2_655 yes
C(3) N(2) C(6) 125.591(13) 1_555 1_555 3_665 yes
C(6) N(2) C(6) 0 1_555 1_555 2_655 yes
C(6) N(2) C(6) 0.0001818(2) 1_555 1_555 3_665 yes
C(6) N(2) C(6) 0.0004127(3) 2_655 1_555 3_665 yes
N(1) C(1) C(2) 110.312(13) 1_555 1_555 1_555 yes
N(1) C(1) C(5) 121.601(12) 1_555 1_555 1_555 yes
C(2) C(1) C(5) 128.081(13) 1_555 1_555 1_555 yes
C(1) C(2) C(3) 105.718(13) 1_555 1_555 1_555 yes
C(1) C(2) H(2) 126.103(14) 1_555 1_555 1_555 yes
C(3) C(2) H(2) 128.178(14) 1_555 1_555 1_555 yes
C(3) C(4) H(4A) 110.360(11) 1_555 1_555 1_555 yes
C(3) C(4) H(4B) 109.895(11) 1_555 1_555 1_555 yes
C(3) C(4) H(4C) 109.423(12) 1_555 1_555 1_555 yes
H(4A) C(4) H(4B) 109.323(13) 1_555 1_555 1_555 yes
H(4A) C(4) H(4C) 108.571(12) 1_555 1_555 1_555 yes
H(4B) C(4) H(4C) 109.243(12) 1_555 1_555 1_555 yes
N(2) C(3) C(2) 107.011(12) 1_555 1_555 1_555 yes
N(2) C(3) C(4) 122.138(13) 1_555 1_555 1_555 yes
C(2) C(3) C(4) 130.811(12) 1_555 1_555 1_555 yes
C(1) C(5) H(5A) 111.915(13) 1_555 1_555 1_555 yes
C(1) C(5) H(5B) 109.484(13) 1_555 1_555 1_555 yes
C(1) C(5) H(5C) 110.080(12) 1_555 1_555 1_555 yes
C(1) C(5) H(5D) 111.231(13) 1_555 1_555 1_555 yes
C(1) C(5) H(5E) 109.549(13) 1_555 1_555 1_555 yes
C(1) C(5) H(5F) 112.810(12) 1_555 1_555 1_555 yes
H(5A) C(5) H(5B) 107.702(13) 1_555 1_555 1_555 yes
H(5A) C(5) H(5C) 112.921(14) 1_555 1_555 1_555 yes
H(5A) C(5) H(5D) 70.846(9) 1_555 1_555 1_555 yes
H(5A) C(5) H(5E) 33.952(5) 1_555 1_555 1_555 yes
H(5A) C(5) H(5F) 131.032(14) 1_555 1_555 1_555 yes
H(5B) C(5) H(5C) 104.399(14) 1_555 1_555 1_555 yes
H(5B) C(5) H(5D) 39.518(6) 1_555 1_555 1_555 yes
H(5B) C(5) H(5E) 134.241(14) 1_555 1_555 1_555 yes
H(5B) C(5) H(5F) 74.735(11) 1_555 1_555 1_555 yes
H(5C) C(5) H(5D) 132.705(15) 1_555 1_555 1_555 yes
H(5C) C(5) H(5E) 83.533(11) 1_555 1_555 1_555 yes
H(5C) C(5) H(5F) 30.853(4) 1_555 1_555 1_555 yes
H(5D) C(5) H(5E) 103.165(12) 1_555 1_555 1_555 yes
H(5D) C(5) H(5F) 109.399(14) 1_555 1_555 1_555 yes
H(5E) C(5) H(5F) 110.263(14) 1_555 1_555 1_555 yes
N(2) C(6) N(2) 109.118(9) 1_555 1_555 2_655 yes
N(2) C(6) N(2) 109.118(9) 1_555 1_555 3_665 yes
N(2) C(6) N(2) 109.119(9) 2_655 1_555 3_665 yes
C(5) H(5A) H(5E) 73.024(9) 1_555 1_555 1_555 yes
C(5) H(5B) H(5D) 70.242(8) 1_555 1_555 1_555 yes
C(5) H(5C) H(5F) 74.574(9) 1_555 1_555 1_555 yes
C(5) H(5D) H(5B) 70.241(9) 1_555 1_555 1_555 yes
C(5) H(5E) H(5A) 73.024(8) 1_555 1_555 1_555 yes
C(5) H(5F) H(5C) 74.573(9) 1_555 1_555 1_555 yes

loop_
_geom_bond_atom_site_label_1
_geom_bond_atom_site_label_2
_geom_bond_distance
_geom_bond_site_symmetry_1
_geom_bond_site_symmetry_2
_geom_bond_publ_flag
N(1) N(2) 1.37775(18) 1_555 1_555 yes
N(1) C(1) 1.33716(19) 1_555 1_555 yes
N(2) C(3) 1.35427(18) 1_555 1_555 yes
N(2) C(6) 1.44418(16) 1_555 1_555 yes
N(2) C(6) 1.44418(16) 1_555 2_655 yes
N(2) C(6) 1.44417(16) 1_555 3_665 yes
C(1) C(2) 1.4096(2) 1_555 1_555 yes
C(1) C(5) 1.4939(2) 1_555 1_555 yes
C(2) C(3) 1.3886(2) 1_555 1_555 yes
C(2) H(2) 1.07599(15) 1_555 1_555 yes
C(4) C(3) 1.48933(18) 1_555 1_555 yes
C(4) H(4A) 1.08501(14) 1_555 1_555 yes
C(4) H(4B) 1.08500(15) 1_555 1_555 yes
C(4) H(4C) 1.08500(14) 1_555 1_555 yes
C(5) H(5A) 1.08500(16) 1_555 1_555 yes
C(5) H(5B) 1.08500(17) 1_555 1_555 yes
C(5) H(5C) 1.08499(16) 1_555 1_555 yes
C(5) H(5D) 1.08500(16) 1_555 1_555 yes
C(5) H(5E) 1.08500(17) 1_555 1_555 yes
C(5) H(5F) 1.08500(16) 1_555 1_555 yes
H(5A) H(5E) 0.63358511445491 1_555 1_555 yes
H(5B) H(5D) 0.73359476414666 1_555 1_555 yes
H(5C) H(5F) 0.57721910884039 1_555 1_555 yes

_cod_database_fobs_code 2300595
